data_1565904
loop_
_publ_author_name
'Kumar, sharvan'
'Yoshida, Kohshi'
'Hattori, Yusuke'
'Higashino, Tomohiro'
'Imahori, Hiroshi'
'Seki, Shu'

_publ_section_title
;
 Facile Synthesis of Ambient Stable Pyreno[4,5-b]pyrrole Monoanion and
 Pyreno[4,5-b:9,10-b&#x2019;]dipyrrole Dianion: From Serendipity to Design
;
_journal_name_full 'Chemical Science'
_journal_paper_doi 10.1039/D1SC06070H
_journal_year 2022
_chemical_formula_moiety 'C24 H8 N5, C24 H20 P'
_chemical_formula_sum 'C48 H28 N5 P'
_chemical_formula_weight 705.72
_chemical_melting_point 383.15
_chemical_name_common 'Pyrenopyrrole momoanion'
_space_group_crystal_system triclinic
_space_group_IT_number 2
_space_group_name_Hall '-P 1'
_space_group_name_H-M_alt 'P -1'
_atom_sites_solution_hydrogens geom
_audit_creation_method SHELXL-2014
_audit_update_record
;
2021-10-21 deposited with the CCDC.	2022-01-04 downloaded from the CCDC.
;
_cell_angle_alpha 117.428(8)
_cell_angle_beta 103.381(10)
_cell_angle_gamma 100.452(16)
_cell_formula_units_Z 2
_cell_length_a 11.934(2)
_cell_length_b 13.207(2)
_cell_length_c 14.026(3)
_cell_measurement_reflns_used 4896
_cell_measurement_temperature 183(2)
_cell_measurement_theta_max 27.5
_cell_measurement_theta_min 3.0
_cell_volume 1799.6(6)
_computing_structure_refinement 'SHELXL-2014 (Sheldrick, 2014)'
_computing_structure_solution 'SHELXS-2014 (Sheldrick, 2014)'
_diffrn_ambient_temperature 183(2)
_diffrn_detector_area_resol_mean 28.5714
_diffrn_measured_fraction_theta_full 0.976
_diffrn_measured_fraction_theta_max 0.961
_diffrn_measurement_device_type 'Rigaku Saturn724+ (4x4 bin mode)'
_diffrn_measurement_method 'profile data from \w-scans'
_diffrn_radiation_type MoK\a
_diffrn_radiation_wavelength 0.71075
_diffrn_reflns_av_R_equivalents 0.0405
_diffrn_reflns_av_unetI/netI 0.0966
_diffrn_reflns_Laue_measured_fraction_full 0.976
_diffrn_reflns_Laue_measured_fraction_max 0.961
_diffrn_reflns_limit_h_max 15
_diffrn_reflns_limit_h_min -14
_diffrn_reflns_limit_k_max 16
_diffrn_reflns_limit_k_min -16
_diffrn_reflns_limit_l_max 17
_diffrn_reflns_limit_l_min -17
_diffrn_reflns_number 14025
_diffrn_reflns_point_group_measured_fraction_full 0.976
_diffrn_reflns_point_group_measured_fraction_max 0.961
_diffrn_reflns_theta_full 25.242
_diffrn_reflns_theta_max 26.995
_diffrn_reflns_theta_min 3.025
_diffrn_source 'Rotating Anode'
_exptl_absorpt_coefficient_mu 0.120
_exptl_absorpt_correction_T_max 1.000
_exptl_absorpt_correction_T_min 0.574
_exptl_absorpt_correction_type multi-scan
_exptl_crystal_colour Violet
_exptl_crystal_density_diffrn 1.302
_exptl_crystal_description Prism
_exptl_crystal_F_000 732
_exptl_crystal_size_max 0.300
_exptl_crystal_size_mid 0.100
_exptl_crystal_size_min 0.050
_refine_diff_density_max 1.764
_refine_diff_density_min -0.369
_refine_diff_density_rms 0.058
_refine_ls_extinction_method none
_refine_ls_goodness_of_fit_ref 1.031
_refine_ls_hydrogen_treatment constr
_refine_ls_matrix_type full
_refine_ls_number_parameters 487
_refine_ls_number_reflns 7549
_refine_ls_number_restraints 0
_refine_ls_restrained_S_all 1.031
_refine_ls_R_factor_all 0.0927
_refine_ls_R_factor_gt 0.0595
_refine_ls_shift/su_max 0.000
_refine_ls_shift/su_mean 0.000
_refine_ls_structure_factor_coef Fsqd
_refine_ls_weighting_details 'w=1/[\s^2^(Fo^2^)+(0.0600P)^2^] where P=(Fo^2^+2Fc^2^)/3'
_refine_ls_weighting_scheme calc
_refine_ls_wR_factor_gt 0.1458
_refine_ls_wR_factor_ref 0.1568
_reflns_Friedel_coverage 0.000
_reflns_number_gt 3620
_reflns_number_total 7549
_reflns_threshold_expression 'I > 2\s(I)'
_cod_data_source_file d1sc06070h2.cif
_cod_data_source_block 0831se
_cod_depositor_comments
;
The following automatic conversions were performed:

data item '_chemical_melting_point' value '110 oC' was changed to
'383.15' -- it was converted from degrees Celsius (C) to kelvins (K).

data item '_exptl_absorpt_correction_type' value 'Multi-scan' was
changed to 'multi-scan' in accordance with the
/home/data/users/saulius/crontab/automatic-downloads/rss-feeds/RSC/lib/dictionaries/cif_core.dic
dictionary named 'cif_core.dic' version 2.4.2 last updated on
2011-04-26.

Automatic conversion script
Id: cif_fix_values 7556 2019-12-06 15:28:31Z antanas 
;
_cod_original_cell_volume 1799.7(6)
_cod_database_code 1565904
_shelx_space_group_comment
;
The symmetry employed for this shelxl refinement is uniquely defined
by the following loop, which should always be used as a source of
symmetry information in preference to the above space-group names.
They are only intended as comments.
;
_shelx_estimated_absorpt_t_min 0.965
_shelx_estimated_absorpt_t_max 0.994
_shelxl_version_number 2014-3

loop_
_space_group_symop_operation_xyz
'x, y, z'
'-x, -y, -z'

loop_
_atom_site_label
_atom_site_type_symbol
_atom_site_fract_x
_atom_site_fract_y
_atom_site_fract_z
_atom_site_U_iso_or_equiv
_atom_site_adp_type
_atom_site_occupancy
_atom_site_site_symmetry_order
_atom_site_calc_flag
_atom_site_refinement_flags_posn
_atom_site_refinement_flags_adp
_atom_site_refinement_flags_occupancy
_atom_site_disorder_assembly
_atom_site_disorder_group
C1 C 1.1806(3) 0.3955(3) -0.0625(3) 0.0492(8) Uani 1 1 d . . . . .
H1 H 1.1545 0.3104 -0.1135 0.059 Uiso 1 1 calc R U . . .
C2 C 1.2615(3) 0.4713(3) -0.0775(3) 0.0608(10) Uani 1 1 d . . . . .
H2 H 1.2913 0.4373 -0.1384 0.073 Uiso 1 1 calc R U . . .
C3 C 1.2993(3) 0.5942(3) -0.0063(3) 0.0578(9) Uani 1 1 d . . . . .
H3 H 1.3535 0.6447 -0.0191 0.069 Uiso 1 1 calc R U . . .
C4 C 1.2586(3) 0.6462(3) 0.0854(3) 0.0481(8) Uani 1 1 d . . . . .
C5 C 1.2977(3) 0.7748(3) 0.1610(3) 0.0600(9) Uani 1 1 d . . . . .
H4 H 1.3513 0.8255 0.1480 0.072 Uiso 1 1 calc R U . . .
C6 C 1.2599(3) 0.8256(3) 0.2508(3) 0.0587(9) Uani 1 1 d . . . . .
H5 H 1.2879 0.9111 0.2999 0.070 Uiso 1 1 calc R U . . .
C7 C 1.1780(3) 0.7522(3) 0.2728(3) 0.0532(9) Uani 1 1 d . . . . .
C8 C 1.1373(3) 0.8035(3) 0.3653(3) 0.0673(10) Uani 1 1 d . . . . .
H6 H 1.1648 0.8890 0.4154 0.081 Uiso 1 1 calc R U . . .
C9 C 1.0576(3) 0.7310(3) 0.3840(3) 0.0630(10) Uani 1 1 d . . . . .
H7 H 1.0324 0.7672 0.4478 0.076 Uiso 1 1 calc R U . . .
C10 C 1.0144(3) 0.6075(3) 0.3118(3) 0.0514(8) Uani 1 1 d . . . . .
H8 H 0.9588 0.5591 0.3254 0.062 Uiso 1 1 calc R U . . .
C11 C 1.0517(2) 0.5525(3) 0.2183(2) 0.0416(7) Uani 1 1 d . . . . .
C12 C 1.0084(2) 0.4239(3) 0.1390(2) 0.0387(7) Uani 1 1 d . . . . .
C13 C 1.0510(2) 0.3696(3) 0.0469(2) 0.0362(7) Uani 1 1 d . . . . .
C14 C 1.1374(2) 0.4438(3) 0.0270(2) 0.0399(7) Uani 1 1 d . . . . .
C15 C 1.1774(2) 0.5706(3) 0.1033(3) 0.0409(7) Uani 1 1 d . . . . .
C16 C 1.1359(2) 0.6253(3) 0.1988(3) 0.0430(7) Uani 1 1 d . . . . .
N1 N 0.9270(2) 0.3426(2) 0.14285(19) 0.0400(6) Uani 1 1 d . . . . .
C17 C 0.9154(2) 0.2322(2) 0.0540(2) 0.0370(7) Uani 1 1 d . . . . .
C18 C 0.9922(2) 0.2453(3) -0.0076(2) 0.0389(7) Uani 1 1 d . . . . .
C19 C 1.0030(3) 0.1512(3) -0.1052(3) 0.0483(8) Uani 1 1 d . . . . .
N2 N 1.0113(3) 0.0757(2) -0.1852(3) 0.0705(10) Uani 1 1 d . . . . .
C20 C 0.8319(2) 0.1260(2) 0.0311(2) 0.0361(7) Uani 1 1 d . . . . .
C21 C 0.8337(3) 0.0116(3) -0.0523(3) 0.0454(8) Uani 1 1 d . . . . .
N3 N 0.8363(3) -0.0808(2) -0.1170(2) 0.0662(9) Uani 1 1 d . . . . .
C22 C 0.7465(3) 0.1220(2) 0.0831(2) 0.0401(7) Uani 1 1 d . . . . .
C23 C 0.7278(3) 0.2245(3) 0.1649(3) 0.0479(8) Uani 1 1 d . . . . .
N4 N 0.7038(3) 0.2995(3) 0.2309(3) 0.0775(10) Uani 1 1 d . . . . .
C24 C 0.6681(3) 0.0092(3) 0.0554(2) 0.0411(7) Uani 1 1 d . . . . .
N5 N 0.6019(3) -0.0788(2) 0.0357(2) 0.0564(8) Uani 1 1 d . . . . .
P1 P 0.61861(6) 0.69693(6) 0.44067(6) 0.0315(2) Uani 1 1 d . . . . .
C25 C 0.7449(2) 0.6727(2) 0.5137(2) 0.0338(6) Uani 1 1 d . . . . .
C26 C 0.7564(3) 0.5587(3) 0.4694(2) 0.0435(7) Uani 1 1 d . . . . .
H9 H 0.6933 0.4908 0.4027 0.052 Uiso 1 1 calc R U . . .
C27 C 0.8599(3) 0.5444(3) 0.5226(3) 0.0539(9) Uani 1 1 d . . . . .
H10 H 0.8678 0.4663 0.4918 0.065 Uiso 1 1 calc R U . . .
C28 C 0.9509(3) 0.6409(3) 0.6186(3) 0.0532(9) Uani 1 1 d . . . . .
H11 H 1.0215 0.6296 0.6543 0.064 Uiso 1 1 calc R U . . .
C29 C 0.9409(3) 0.7558(3) 0.6647(3) 0.0489(8) Uani 1 1 d . . . . .
H12 H 1.0047 0.8229 0.7313 0.059 Uiso 1 1 calc R U . . .
C30 C 0.8383(2) 0.7720(3) 0.6135(2) 0.0399(7) Uani 1 1 d . . . . .
H13 H 0.8305 0.8501 0.6455 0.048 Uiso 1 1 calc R U . . .
C31 C 0.6679(2) 0.7689(2) 0.3684(2) 0.0332(6) Uani 1 1 d . . . . .
C32 C 0.7901(3) 0.8382(3) 0.4075(3) 0.0521(8) Uani 1 1 d . . . . .
H14 H 0.8483 0.8495 0.4737 0.063 Uiso 1 1 calc R U . . .
C33 C 0.8254(3) 0.8905(3) 0.3481(3) 0.0603(10) Uani 1 1 d . . . . .
H15 H 0.9083 0.9382 0.3744 0.072 Uiso 1 1 calc R U . . .
C34 C 0.7432(3) 0.8747(3) 0.2530(3) 0.0481(8) Uani 1 1 d . . . . .
H16 H 0.7689 0.9112 0.2136 0.058 Uiso 1 1 calc R U . . .
C35 C 0.6224(3) 0.8055(3) 0.2136(3) 0.0449(8) Uani 1 1 d . . . . .
H17 H 0.5651 0.7942 0.1469 0.054 Uiso 1 1 calc R U . . .
C36 C 0.5849(3) 0.7531(2) 0.2709(2) 0.0391(7) Uani 1 1 d . . . . .
H18 H 0.5017 0.7058 0.2435 0.047 Uiso 1 1 calc R U . . .
C37 C 0.5584(2) 0.7889(2) 0.5425(2) 0.0321(6) Uani 1 1 d . . . . .
C38 C 0.4915(2) 0.8537(2) 0.5172(2) 0.0411(7) Uani 1 1 d . . . . .
H19 H 0.4832 0.8562 0.4493 0.049 Uiso 1 1 calc R U . . .
C39 C 0.4359(3) 0.9160(3) 0.5925(3) 0.0503(8) Uani 1 1 d . . . . .
H20 H 0.3892 0.9608 0.5758 0.060 Uiso 1 1 calc R U . . .
C40 C 0.4488(3) 0.9123(3) 0.6902(3) 0.0519(9) Uani 1 1 d . . . . .
H21 H 0.4115 0.9555 0.7414 0.062 Uiso 1 1 calc R U . . .
C41 C 0.5143(3) 0.8477(3) 0.7153(3) 0.0513(8) Uani 1 1 d . . . . .
H22 H 0.5219 0.8452 0.7831 0.062 Uiso 1 1 calc R U . . .
C42 C 0.5702(3) 0.7849(3) 0.6406(3) 0.0458(8) Uani 1 1 d . . . . .
H23 H 0.6161 0.7396 0.6574 0.055 Uiso 1 1 calc R U . . .
C43 C 0.4999(2) 0.5569(2) 0.3337(2) 0.0344(6) Uani 1 1 d . . . . .
C44 C 0.3888(2) 0.5238(3) 0.3462(3) 0.0416(7) Uani 1 1 d . . . . .
H24 H 0.3743 0.5765 0.4126 0.050 Uiso 1 1 calc R U . . .
C45 C 0.3003(3) 0.4145(3) 0.2617(3) 0.0503(8) Uani 1 1 d . . . . .
H25 H 0.2250 0.3913 0.2705 0.060 Uiso 1 1 calc R U . . .
C46 C 0.3204(3) 0.3387(3) 0.1647(3) 0.0534(9) Uani 1 1 d . . . . .
H26 H 0.2580 0.2641 0.1064 0.064 Uiso 1 1 calc R U . . .
C47 C 0.4294(3) 0.3692(3) 0.1510(3) 0.0539(9) Uani 1 1 d . . . . .
H27 H 0.4428 0.3157 0.0843 0.065 Uiso 1 1 calc R U . . .
C48 C 0.5192(3) 0.4785(3) 0.2353(2) 0.0470(8) Uani 1 1 d . . . . .
H28 H 0.5946 0.5004 0.2261 0.056 Uiso 1 1 calc R U . . .

loop_
_atom_site_aniso_label
_atom_site_aniso_U_11
_atom_site_aniso_U_22
_atom_site_aniso_U_33
_atom_site_aniso_U_23
_atom_site_aniso_U_13
_atom_site_aniso_U_12
C1 0.0469(18) 0.0499(19) 0.054(2) 0.0282(16) 0.0252(16) 0.0113(15)
C2 0.056(2) 0.069(2) 0.070(2) 0.040(2) 0.0351(19) 0.0193(19)
C3 0.0394(18) 0.065(2) 0.077(2) 0.047(2) 0.0202(18) 0.0092(17)
C4 0.0313(16) 0.051(2) 0.060(2) 0.0325(17) 0.0079(15) 0.0103(15)
C5 0.0404(19) 0.057(2) 0.084(3) 0.045(2) 0.0108(19) 0.0105(17)
C6 0.0400(18) 0.0441(19) 0.081(3) 0.0321(19) 0.0092(18) 0.0101(16)
C7 0.0399(18) 0.0404(18) 0.062(2) 0.0205(17) 0.0069(16) 0.0107(15)
C8 0.063(2) 0.045(2) 0.068(2) 0.0129(19) 0.016(2) 0.0209(19)
C9 0.070(2) 0.048(2) 0.065(2) 0.0199(19) 0.029(2) 0.0284(19)
C10 0.0529(19) 0.0476(19) 0.050(2) 0.0202(16) 0.0201(16) 0.0212(16)
C11 0.0352(16) 0.0434(18) 0.0443(18) 0.0226(15) 0.0105(14) 0.0157(14)
C12 0.0340(15) 0.0405(17) 0.0377(16) 0.0191(14) 0.0108(13) 0.0118(13)
C13 0.0291(15) 0.0439(17) 0.0344(15) 0.0208(14) 0.0095(12) 0.0115(13)
C14 0.0288(15) 0.0506(19) 0.0394(17) 0.0245(15) 0.0103(13) 0.0117(14)
C15 0.0287(15) 0.0467(18) 0.0478(18) 0.0273(15) 0.0084(13) 0.0129(14)
C16 0.0316(15) 0.0430(18) 0.0473(18) 0.0239(15) 0.0040(14) 0.0103(14)
N1 0.0359(13) 0.0378(14) 0.0397(14) 0.0162(12) 0.0137(11) 0.0102(11)
C17 0.0352(15) 0.0382(16) 0.0369(16) 0.0193(14) 0.0121(13) 0.0126(13)
C18 0.0348(16) 0.0449(18) 0.0345(16) 0.0187(14) 0.0137(13) 0.0122(14)
C19 0.0448(18) 0.0419(18) 0.0482(19) 0.0170(16) 0.0229(16) 0.0044(15)
N2 0.079(2) 0.0480(17) 0.070(2) 0.0152(16) 0.0483(18) 0.0058(15)
C20 0.0369(16) 0.0369(16) 0.0287(15) 0.0146(13) 0.0099(13) 0.0102(13)
C21 0.0502(19) 0.0396(18) 0.0401(18) 0.0162(15) 0.0222(15) 0.0078(15)
N3 0.078(2) 0.0486(17) 0.0654(19) 0.0202(16) 0.0463(18) 0.0099(16)
C22 0.0414(17) 0.0361(16) 0.0368(16) 0.0148(14) 0.0165(14) 0.0095(14)
C23 0.0437(18) 0.0395(18) 0.053(2) 0.0170(16) 0.0263(16) 0.0078(15)
N4 0.069(2) 0.0500(18) 0.095(2) 0.0177(17) 0.052(2) 0.0100(16)
C24 0.0492(19) 0.0413(18) 0.0367(17) 0.0193(14) 0.0237(15) 0.0160(15)
N5 0.0678(19) 0.0423(16) 0.0533(17) 0.0211(14) 0.0278(15) 0.0096(14)
P1 0.0303(4) 0.0332(4) 0.0322(4) 0.0156(3) 0.0146(3) 0.0133(3)
C25 0.0353(15) 0.0394(16) 0.0332(15) 0.0191(13) 0.0178(13) 0.0190(13)
C26 0.0475(18) 0.0429(18) 0.0402(17) 0.0173(15) 0.0189(15) 0.0241(15)
C27 0.062(2) 0.059(2) 0.051(2) 0.0266(18) 0.0256(18) 0.0423(18)
C28 0.0479(19) 0.083(3) 0.0442(19) 0.0340(19) 0.0241(16) 0.0424(19)
C29 0.0386(17) 0.064(2) 0.0366(17) 0.0208(16) 0.0120(14) 0.0183(16)
C30 0.0418(17) 0.0409(17) 0.0355(16) 0.0166(14) 0.0158(14) 0.0184(14)
C31 0.0333(15) 0.0334(15) 0.0372(16) 0.0177(13) 0.0181(13) 0.0156(12)
C32 0.0382(18) 0.067(2) 0.055(2) 0.0378(18) 0.0145(15) 0.0120(16)
C33 0.046(2) 0.075(2) 0.080(3) 0.055(2) 0.0288(19) 0.0124(18)
C34 0.053(2) 0.057(2) 0.061(2) 0.0401(18) 0.0358(18) 0.0303(17)
C35 0.0499(19) 0.0548(19) 0.0469(18) 0.0325(16) 0.0248(16) 0.0272(16)
C36 0.0387(16) 0.0432(17) 0.0400(17) 0.0230(14) 0.0168(14) 0.0169(13)
C37 0.0295(14) 0.0339(15) 0.0328(15) 0.0158(13) 0.0147(12) 0.0110(12)
C38 0.0453(17) 0.0441(17) 0.0427(17) 0.0233(15) 0.0233(15) 0.0221(15)
C39 0.061(2) 0.053(2) 0.057(2) 0.0307(17) 0.0360(18) 0.0380(17)
C40 0.058(2) 0.054(2) 0.056(2) 0.0251(17) 0.0391(18) 0.0290(17)
C41 0.057(2) 0.069(2) 0.0466(19) 0.0342(18) 0.0318(17) 0.0332(18)
C42 0.0483(18) 0.056(2) 0.0488(19) 0.0315(16) 0.0263(16) 0.0287(16)
C43 0.0334(15) 0.0347(15) 0.0353(16) 0.0193(13) 0.0102(12) 0.0116(12)
C44 0.0350(16) 0.0510(19) 0.0482(18) 0.0317(16) 0.0171(14) 0.0157(14)
C45 0.0330(17) 0.053(2) 0.065(2) 0.0365(18) 0.0111(16) 0.0072(15)
C46 0.0450(19) 0.0407(18) 0.056(2) 0.0264(17) -0.0026(16) -0.0006(15)
C47 0.058(2) 0.0401(18) 0.0455(19) 0.0132(16) 0.0143(16) 0.0093(16)
C48 0.0449(18) 0.0405(17) 0.0420(18) 0.0126(15) 0.0184(15) 0.0075(14)

loop_
_atom_type_symbol
_atom_type_description
_atom_type_scat_dispersion_real
_atom_type_scat_dispersion_imag
_atom_type_scat_source
C C 0.0033 0.0016 'International Tables Vol C Tables 4.2.6.8 and 6.1.1.4'
H H 0.0000 0.0000 'International Tables Vol C Tables 4.2.6.8 and 6.1.1.4'
N N 0.0061 0.0033 'International Tables Vol C Tables 4.2.6.8 and 6.1.1.4'
P P 0.1023 0.0942 'International Tables Vol C Tables 4.2.6.8 and 6.1.1.4'

loop_
_geom_angle_atom_site_label_1
_geom_angle_atom_site_label_2
_geom_angle_atom_site_label_3
_geom_angle
_geom_angle_site_symmetry_1
_geom_angle_site_symmetry_3
_geom_angle_publ_flag
C2 C1 C14 120.1(3) . . ?
C2 C1 H1 119.9 . . ?
C14 C1 H1 119.9 . . ?
C3 C2 C1 121.1(3) . . ?
C3 C2 H2 119.4 . . ?
C1 C2 H2 119.4 . . ?
C2 C3 C4 120.4(3) . . ?
C2 C3 H3 119.8 . . ?
C4 C3 H3 119.8 . . ?
C3 C4 C15 119.4(3) . . ?
C3 C4 C5 121.1(3) . . ?
C15 C4 C5 119.5(3) . . ?
C6 C5 C4 121.3(3) . . ?
C6 C5 H4 119.3 . . ?
C4 C5 H4 119.3 . . ?
C5 C6 C7 121.1(3) . . ?
C5 C6 H5 119.5 . . ?
C7 C6 H5 119.5 . . ?
C8 C7 C16 119.1(3) . . ?
C8 C7 C6 121.8(3) . . ?
C16 C7 C6 119.1(3) . . ?
C9 C8 C7 120.7(3) . . ?
C9 C8 H6 119.7 . . ?
C7 C8 H6 119.7 . . ?
C10 C9 C8 120.9(3) . . ?
C10 C9 H7 119.5 . . ?
C8 C9 H7 119.5 . . ?
C9 C10 C11 120.4(3) . . ?
C9 C10 H8 119.8 . . ?
C11 C10 H8 119.8 . . ?
C10 C11 C16 119.6(3) . . ?
C10 C11 C12 122.9(3) . . ?
C16 C11 C12 117.5(3) . . ?
N1 C12 C13 112.8(2) . . ?
N1 C12 C11 125.3(2) . . ?
C13 C12 C11 121.9(3) . . ?
C18 C13 C12 105.1(2) . . ?
C18 C13 C14 134.1(2) . . ?
C12 C13 C14 120.8(3) . . ?
C1 C14 C15 119.7(3) . . ?
C1 C14 C13 123.1(3) . . ?
C15 C14 C13 117.3(2) . . ?
C4 C15 C14 119.2(3) . . ?
C4 C15 C16 119.0(3) . . ?
C14 C15 C16 121.7(3) . . ?
C7 C16 C11 119.2(3) . . ?
C7 C16 C15 119.9(3) . . ?
C11 C16 C15 120.8(3) . . ?
C12 N1 C17 105.5(2) . . ?
N1 C17 C20 120.0(2) . . ?
N1 C17 C18 110.9(2) . . ?
C20 C17 C18 129.0(2) . . ?
C13 C18 C19 127.5(2) . . ?
C13 C18 C17 105.7(2) . . ?
C19 C18 C17 126.8(3) . . ?
N2 C19 C18 178.9(4) . . ?
C22 C20 C17 125.6(2) . . ?
C22 C20 C21 116.1(2) . . ?
C17 C20 C21 118.3(2) . . ?
N3 C21 C20 178.2(4) . . ?
C20 C22 C23 124.8(2) . . ?
C20 C22 C24 121.0(2) . . ?
C23 C22 C24 114.2(2) . . ?
N4 C23 C22 173.3(3) . . ?
N5 C24 C22 176.9(3) . . ?
C25 P1 C43 111.11(13) . . ?
C25 P1 C37 109.56(13) . . ?
C43 P1 C37 108.66(12) . . ?
C25 P1 C31 109.33(12) . . ?
C43 P1 C31 107.44(13) . . ?
C37 P1 C31 110.72(12) . . ?
C26 C25 C30 119.4(3) . . ?
C26 C25 P1 121.0(2) . . ?
C30 C25 P1 119.5(2) . . ?
C27 C26 C25 119.7(3) . . ?
C27 C26 H9 120.2 . . ?
C25 C26 H9 120.2 . . ?
C28 C27 C26 120.8(3) . . ?
C28 C27 H10 119.6 . . ?
C26 C27 H10 119.6 . . ?
C27 C28 C29 120.3(3) . . ?
C27 C28 H11 119.8 . . ?
C29 C28 H11 119.8 . . ?
C30 C29 C28 119.8(3) . . ?
C30 C29 H12 120.1 . . ?
C28 C29 H12 120.1 . . ?
C29 C30 C25 119.9(3) . . ?
C29 C30 H13 120.0 . . ?
C25 C30 H13 120.0 . . ?
C36 C31 C32 119.2(3) . . ?
C36 C31 P1 120.1(2) . . ?
C32 C31 P1 120.6(2) . . ?
C33 C32 C31 119.0(3) . . ?
C33 C32 H14 120.5 . . ?
C31 C32 H14 120.5 . . ?
C34 C33 C32 121.1(3) . . ?
C34 C33 H15 119.4 . . ?
C32 C33 H15 119.4 . . ?
C33 C34 C35 120.0(3) . . ?
C33 C34 H16 120.0 . . ?
C35 C34 H16 120.0 . . ?
C36 C35 C34 120.1(3) . . ?
C36 C35 H17 120.0 . . ?
C34 C35 H17 120.0 . . ?
C35 C36 C31 120.5(3) . . ?
C35 C36 H18 119.8 . . ?
C31 C36 H18 119.8 . . ?
C38 C37 C42 120.5(2) . . ?
C38 C37 P1 120.0(2) . . ?
C42 C37 P1 119.3(2) . . ?
C37 C38 C39 119.2(3) . . ?
C37 C38 H19 120.4 . . ?
C39 C38 H19 120.4 . . ?
C40 C39 C38 120.0(3) . . ?
C40 C39 H20 120.0 . . ?
C38 C39 H20 120.0 . . ?
C41 C40 C39 121.0(3) . . ?
C41 C40 H21 119.5 . . ?
C39 C40 H21 119.5 . . ?
C40 C41 C42 119.6(3) . . ?
C40 C41 H22 120.2 . . ?
C42 C41 H22 120.2 . . ?
C37 C42 C41 119.7(3) . . ?
C37 C42 H23 120.1 . . ?
C41 C42 H23 120.1 . . ?
C44 C43 C48 119.3(3) . . ?
C44 C43 P1 121.7(2) . . ?
C48 C43 P1 119.0(2) . . ?
C45 C44 C43 119.7(3) . . ?
C45 C44 H24 120.2 . . ?
C43 C44 H24 120.2 . . ?
C44 C45 C46 120.3(3) . . ?
C44 C45 H25 119.8 . . ?
C46 C45 H25 119.8 . . ?
C47 C46 C45 121.0(3) . . ?
C47 C46 H26 119.5 . . ?
C45 C46 H26 119.5 . . ?
C46 C47 C48 119.3(3) . . ?
C46 C47 H27 120.3 . . ?
C48 C47 H27 120.3 . . ?
C47 C48 C43 120.4(3) . . ?
C47 C48 H28 119.8 . . ?
C43 C48 H28 119.8 . . ?

loop_
_geom_bond_atom_site_label_1
_geom_bond_atom_site_label_2
_geom_bond_distance
_geom_bond_site_symmetry_2
_geom_bond_publ_flag
C1 C2 1.384(4) . ?
C1 C14 1.389(4) . ?
C1 H1 0.9500 . ?
C2 C3 1.367(4) . ?
C2 H2 0.9500 . ?
C3 C4 1.399(4) . ?
C3 H3 0.9500 . ?
C4 C15 1.412(4) . ?
C4 C5 1.431(4) . ?
C5 C6 1.354(4) . ?
C5 H4 0.9500 . ?
C6 C7 1.436(4) . ?
C6 H5 0.9500 . ?
C7 C8 1.407(4) . ?
C7 C16 1.411(4) . ?
C8 C9 1.381(5) . ?
C8 H6 0.9500 . ?
C9 C10 1.373(4) . ?
C9 H7 0.9500 . ?
C10 C11 1.398(4) . ?
C10 H8 0.9500 . ?
C11 C16 1.424(4) . ?
C11 C12 1.437(4) . ?
C12 N1 1.341(3) . ?
C12 C13 1.423(3) . ?
C13 C18 1.397(4) . ?
C13 C14 1.456(4) . ?
C14 C15 1.414(4) . ?
C15 C16 1.452(4) . ?
N1 C17 1.368(3) . ?
C17 C20 1.412(4) . ?
C17 C18 1.436(4) . ?
C18 C19 1.417(4) . ?
C19 N2 1.148(3) . ?
C20 C22 1.392(3) . ?
C20 C21 1.430(4) . ?
C21 N3 1.149(3) . ?
C22 C23 1.412(4) . ?
C22 C24 1.428(4) . ?
C23 N4 1.140(3) . ?
C24 N5 1.148(3) . ?
P1 C25 1.785(3) . ?
P1 C43 1.785(3) . ?
P1 C37 1.796(2) . ?
P1 C31 1.799(3) . ?
C25 C26 1.387(4) . ?
C25 C30 1.406(4) . ?
C26 C27 1.380(4) . ?
C26 H9 0.9500 . ?
C27 C28 1.363(4) . ?
C27 H10 0.9500 . ?
C28 C29 1.390(4) . ?
C28 H11 0.9500 . ?
C29 C30 1.374(4) . ?
C29 H12 0.9500 . ?
C30 H13 0.9500 . ?
C31 C36 1.390(4) . ?
C31 C32 1.396(4) . ?
C32 C33 1.392(4) . ?
C32 H14 0.9500 . ?
C33 C34 1.359(4) . ?
C33 H15 0.9500 . ?
C34 C35 1.381(4) . ?
C34 H16 0.9500 . ?
C35 C36 1.375(4) . ?
C35 H17 0.9500 . ?
C36 H18 0.9500 . ?
C37 C38 1.376(4) . ?
C37 C42 1.377(4) . ?
C38 C39 1.398(4) . ?
C38 H19 0.9500 . ?
C39 C40 1.369(4) . ?
C39 H20 0.9500 . ?
C40 C41 1.361(4) . ?
C40 H21 0.9500 . ?
C41 C42 1.398(4) . ?
C41 H22 0.9500 . ?
C42 H23 0.9500 . ?
C43 C44 1.396(4) . ?
C43 C48 1.396(4) . ?
C44 C45 1.377(4) . ?
C44 H24 0.9500 . ?
C45 C46 1.377(4) . ?
C45 H25 0.9500 . ?
C46 C47 1.374(4) . ?
C46 H26 0.9500 . ?
C47 C48 1.382(4) . ?
C47 H27 0.9500 . ?
C48 H28 0.9500 . ?

loop_
_geom_hbond_atom_site_label_D
_geom_hbond_atom_site_label_H
_geom_hbond_atom_site_label_A
_geom_hbond_distance_DH
_geom_hbond_distance_HA
_geom_hbond_distance_DA
_geom_hbond_angle_DHA
_geom_hbond_site_symmetry_A
C26 H9 N4 0.95 2.62 3.317(4) 130.8 .
C26 H9 N4 0.95 2.62 3.317(4) 130.8 .
C26 H9 N4 0.95 2.62 3.317(4) 130.8 .
C26 H9 N4 0.95 2.62 3.317(4) 130.8 .

loop_
_geom_torsion_atom_site_label_1
_geom_torsion_atom_site_label_2
_geom_torsion_atom_site_label_3
_geom_torsion_atom_site_label_4
_geom_torsion
_geom_torsion_site_symmetry_1
_geom_torsion_site_symmetry_2
_geom_torsion_site_symmetry_3
_geom_torsion_site_symmetry_4
_geom_torsion_publ_flag
C14 C1 C2 C3 -0.8(5) . . . . ?
C1 C2 C3 C4 1.4(5) . . . . ?
C2 C3 C4 C15 -0.4(5) . . . . ?
C2 C3 C4 C5 179.7(3) . . . . ?
C3 C4 C5 C6 -179.2(3) . . . . ?
C15 C4 C5 C6 1.0(5) . . . . ?
C4 C5 C6 C7 -0.6(5) . . . . ?
C5 C6 C7 C8 -179.7(3) . . . . ?
C5 C6 C7 C16 -0.5(5) . . . . ?
C16 C7 C8 C9 0.3(5) . . . . ?
C6 C7 C8 C9 179.4(3) . . . . ?
C7 C8 C9 C10 -1.3(5) . . . . ?
C8 C9 C10 C11 0.8(5) . . . . ?
C9 C10 C11 C16 0.6(5) . . . . ?
C9 C10 C11 C12 -179.2(3) . . . . ?
C10 C11 C12 N1 1.5(5) . . . . ?
C16 C11 C12 N1 -178.3(3) . . . . ?
C10 C11 C12 C13 -177.7(3) . . . . ?
C16 C11 C12 C13 2.5(4) . . . . ?
N1 C12 C13 C18 -1.3(3) . . . . ?
C11 C12 C13 C18 178.0(3) . . . . ?
N1 C12 C13 C14 178.3(3) . . . . ?
C11 C12 C13 C14 -2.4(4) . . . . ?
C2 C1 C14 C15 -0.6(5) . . . . ?
C2 C1 C14 C13 179.2(3) . . . . ?
C18 C13 C14 C1 0.3(5) . . . . ?
C12 C13 C14 C1 -179.1(3) . . . . ?
C18 C13 C14 C15 -179.9(3) . . . . ?
C12 C13 C14 C15 0.7(4) . . . . ?
C3 C4 C15 C14 -1.0(4) . . . . ?
C5 C4 C15 C14 178.9(3) . . . . ?
C3 C4 C15 C16 179.8(3) . . . . ?
C5 C4 C15 C16 -0.3(4) . . . . ?
C1 C14 C15 C4 1.5(4) . . . . ?
C13 C14 C15 C4 -178.3(3) . . . . ?
C1 C14 C15 C16 -179.3(3) . . . . ?
C13 C14 C15 C16 0.9(4) . . . . ?
C8 C7 C16 C11 1.1(4) . . . . ?
C6 C7 C16 C11 -178.0(3) . . . . ?
C8 C7 C16 C15 -179.7(3) . . . . ?
C6 C7 C16 C15 1.2(4) . . . . ?
C10 C11 C16 C7 -1.6(4) . . . . ?
C12 C11 C16 C7 178.3(3) . . . . ?
C10 C11 C16 C15 179.2(3) . . . . ?
C12 C11 C16 C15 -1.0(4) . . . . ?
C4 C15 C16 C7 -0.7(4) . . . . ?
C14 C15 C16 C7 -179.9(3) . . . . ?
C4 C15 C16 C11 178.5(3) . . . . ?
C14 C15 C16 C11 -0.7(4) . . . . ?
C13 C12 N1 C17 0.9(3) . . . . ?
C11 C12 N1 C17 -178.4(3) . . . . ?
C12 N1 C17 C20 -177.6(3) . . . . ?
C12 N1 C17 C18 -0.2(3) . . . . ?
C12 C13 C18 C19 179.6(3) . . . . ?
C14 C13 C18 C19 0.1(5) . . . . ?
C12 C13 C18 C17 1.1(3) . . . . ?
C14 C13 C18 C17 -178.4(3) . . . . ?
N1 C17 C18 C13 -0.6(3) . . . . ?
C20 C17 C18 C13 176.5(3) . . . . ?
N1 C17 C18 C19 -179.1(3) . . . . ?
C20 C17 C18 C19 -2.0(5) . . . . ?
N1 C17 C20 C22 7.9(4) . . . . ?
C18 C17 C20 C22 -169.0(3) . . . . ?
N1 C17 C20 C21 -171.9(3) . . . . ?
C18 C17 C20 C21 11.2(5) . . . . ?
C17 C20 C22 C23 2.1(5) . . . . ?
C21 C20 C22 C23 -178.1(3) . . . . ?
C17 C20 C22 C24 -178.5(3) . . . . ?
C21 C20 C22 C24 1.3(4) . . . . ?
C43 P1 C25 C26 14.9(3) . . . . ?
C37 P1 C25 C26 135.0(2) . . . . ?
C31 P1 C25 C26 -103.5(2) . . . . ?
C43 P1 C25 C30 -169.3(2) . . . . ?
C37 P1 C25 C30 -49.2(2) . . . . ?
C31 P1 C25 C30 72.3(2) . . . . ?
C30 C25 C26 C27 -1.0(4) . . . . ?
P1 C25 C26 C27 174.8(2) . . . . ?
C25 C26 C27 C28 0.4(5) . . . . ?
C26 C27 C28 C29 -0.1(5) . . . . ?
C27 C28 C29 C30 0.4(4) . . . . ?
C28 C29 C30 C25 -1.1(4) . . . . ?
C26 C25 C30 C29 1.4(4) . . . . ?
P1 C25 C30 C29 -174.5(2) . . . . ?
C25 P1 C31 C36 153.2(2) . . . . ?
C43 P1 C31 C36 32.5(2) . . . . ?
C37 P1 C31 C36 -86.0(2) . . . . ?
C25 P1 C31 C32 -25.1(3) . . . . ?
C43 P1 C31 C32 -145.7(2) . . . . ?
C37 P1 C31 C32 95.7(2) . . . . ?
C36 C31 C32 C33 0.5(4) . . . . ?
P1 C31 C32 C33 178.7(2) . . . . ?
C31 C32 C33 C34 -0.3(5) . . . . ?
C32 C33 C34 C35 -0.1(5) . . . . ?
C33 C34 C35 C36 0.3(4) . . . . ?
C34 C35 C36 C31 -0.1(4) . . . . ?
C32 C31 C36 C35 -0.3(4) . . . . ?
P1 C31 C36 C35 -178.5(2) . . . . ?
C25 P1 C37 C38 157.6(2) . . . . ?
C43 P1 C37 C38 -80.8(2) . . . . ?
C31 P1 C37 C38 37.0(3) . . . . ?
C25 P1 C37 C42 -28.4(3) . . . . ?
C43 P1 C37 C42 93.1(2) . . . . ?
C31 P1 C37 C42 -149.1(2) . . . . ?
C42 C37 C38 C39 0.3(4) . . . . ?
P1 C37 C38 C39 174.2(2) . . . . ?
C37 C38 C39 C40 0.2(4) . . . . ?
C38 C39 C40 C41 -0.7(5) . . . . ?
C39 C40 C41 C42 0.6(5) . . . . ?
C38 C37 C42 C41 -0.4(4) . . . . ?
P1 C37 C42 C41 -174.3(2) . . . . ?
C40 C41 C42 C37 0.0(5) . . . . ?
C25 P1 C43 C44 110.1(2) . . . . ?
C37 P1 C43 C44 -10.5(3) . . . . ?
C31 P1 C43 C44 -130.3(2) . . . . ?
C25 P1 C43 C48 -69.6(3) . . . . ?
C37 P1 C43 C48 169.8(2) . . . . ?
C31 P1 C43 C48 49.9(3) . . . . ?
C48 C43 C44 C45 0.2(4) . . . . ?
P1 C43 C44 C45 -179.5(2) . . . . ?
C43 C44 C45 C46 -0.8(5) . . . . ?
C44 C45 C46 C47 1.2(5) . . . . ?
C45 C46 C47 C48 -1.0(5) . . . . ?
C46 C47 C48 C43 0.4(5) . . . . ?
C44 C43 C48 C47 0.0(5) . . . . ?
P1 C43 C48 C47 179.7(2) . . . . ?
